data_7238033
loop_
_publ_author_name
'Yu, Yun'
'Fan, Yuanyuan'
'Wang, Can'
'Wei, Yao'
'Liao, Qiuyan'
'Li, Qianqian'
'Li, Zhen'

_publ_section_title
;
 Phenanthroimidazole derivatives with minor structural differences:
 crystalline polymorphisms, different molecular packing, and totally
 different mechanoluminescence
;
_journal_issue 44
_journal_name_full 'Journal of Materials Chemistry C'
_journal_page_first 13759
_journal_paper_doi 10.1039/C9TC05218F
_journal_volume 7
_journal_year 2019
_chemical_formula_sum 'C37 H37 B N2 O2'
_chemical_formula_weight 552.49
_space_group_crystal_system monoclinic
_space_group_IT_number 14
_space_group_name_Hall '-P 2ybc'
_space_group_name_H-M_alt 'P 1 21/c 1'
_atom_sites_solution_hydrogens mixed
_audit_creation_method SHELXL-2014/7
_audit_update_record
;
2019-10-05 deposited with the CCDC.	2019-10-22 downloaded from the CCDC.
;
_cell_angle_alpha 90
_cell_angle_beta 102.119(6)
_cell_angle_gamma 90
_cell_formula_units_Z 4
_cell_length_a 12.265(4)
_cell_length_b 9.760(3)
_cell_length_c 26.828(9)
_cell_measurement_reflns_used 1046
_cell_measurement_temperature 296(2)
_cell_measurement_theta_max 17.48
_cell_measurement_theta_min 2.60
_cell_volume 3139.9(18)
_computing_cell_refinement 'Bruker SAINT'
_computing_data_collection 'Bruker APEX2'
_computing_data_reduction 'Bruker SAINT'
_computing_molecular_graphics 'Bruker SHELXTL'
_computing_publication_material 'Bruker SHELXTL'
_computing_structure_refinement 'SHELXL-2014/7 (Sheldrick, 2014)'
_computing_structure_solution 'SHELXS-97 (Sheldrick, 2008)'
_diffrn_ambient_temperature 296(2)
_diffrn_measured_fraction_theta_full 0.995
_diffrn_measured_fraction_theta_max 0.995
_diffrn_measurement_device_type 'Bruker APEX-II CCD'
_diffrn_measurement_method '\f and \w scans'
_diffrn_radiation_type MoK\a
_diffrn_radiation_wavelength 0.71073
_diffrn_reflns_av_R_equivalents 0.0836
_diffrn_reflns_av_unetI/netI 0.0661
_diffrn_reflns_Laue_measured_fraction_full 0.995
_diffrn_reflns_Laue_measured_fraction_max 0.995
_diffrn_reflns_limit_h_max 12
_diffrn_reflns_limit_h_min -12
_diffrn_reflns_limit_k_max 9
_diffrn_reflns_limit_k_min -9
_diffrn_reflns_limit_l_max 26
_diffrn_reflns_limit_l_min -26
_diffrn_reflns_number 14285
_diffrn_reflns_point_group_measured_fraction_full 0.995
_diffrn_reflns_point_group_measured_fraction_max 0.995
_diffrn_reflns_theta_full 25.944
_diffrn_reflns_theta_max 25.944
_diffrn_reflns_theta_min 1.698
_exptl_absorpt_coefficient_mu 0.071
_exptl_absorpt_correction_type none
_exptl_crystal_colour colorless
_exptl_crystal_density_diffrn 1.169
_exptl_crystal_description block
_exptl_crystal_F_000 1176
_exptl_crystal_size_max 0.120
_exptl_crystal_size_mid 0.100
_exptl_crystal_size_min 0.100
_refine_diff_density_max 0.190
_refine_diff_density_min -0.173
_refine_diff_density_rms 0.043
_refine_ls_extinction_coef 0.0036(8)
_refine_ls_extinction_expression Fc^*^=kFc[1+0.001xFc^2^\l^3^/sin(2\q)]^-1/4^
_refine_ls_extinction_method 'SHELXL-2014/7 (Sheldrick 2014'
_refine_ls_goodness_of_fit_ref 1.065
_refine_ls_hydrogen_treatment constr
_refine_ls_matrix_type full
_refine_ls_number_parameters 420
_refine_ls_number_reflns 3328
_refine_ls_number_restraints 73
_refine_ls_restrained_S_all 1.102
_refine_ls_R_factor_all 0.1009
_refine_ls_R_factor_gt 0.0584
_refine_ls_shift/su_max 0.000
_refine_ls_shift/su_mean 0.000
_refine_ls_structure_factor_coef Fsqd
_refine_ls_weighting_details 'w=1/[\s^2^(Fo^2^)+(0.0811P)^2^+0.0146P] where P=(Fo^2^+2Fc^2^)/3'
_refine_ls_weighting_scheme calc
_refine_ls_wR_factor_gt 0.1435
_refine_ls_wR_factor_ref 0.1745
_reflns_Friedel_coverage 0.000
_reflns_number_gt 1963
_reflns_number_total 3328
_reflns_threshold_expression 'I > 2\s(I)'
_cod_data_source_file c9tc05218f4.cif
_cod_data_source_block t
_cod_original_cell_volume 3140.0(18)
_cod_original_sg_symbol_H-M 'P 21/c'
_cod_database_code 7238033
_shelx_shelxl_version_number 2014/7
_shelx_space_group_comment
; 
The symmetry employed for this shelxl refinement is uniquely defined 
by the following loop, which should always be used as a source of 
symmetry information in preference to the above space-group names. 
They are only intended as comments. 
;
_shelx_estimated_absorpt_t_min 0.993
_shelx_estimated_absorpt_t_max 0.993

loop_
_space_group_symop_operation_xyz
'x, y, z'
'-x, y+1/2, -z+1/2'
'-x, -y, -z'
'x, -y-1/2, z-1/2'

loop_
_atom_site_label
_atom_site_type_symbol
_atom_site_fract_x
_atom_site_fract_y
_atom_site_fract_z
_atom_site_U_iso_or_equiv
_atom_site_adp_type
_atom_site_occupancy
_atom_site_site_symmetry_order
_atom_site_calc_flag
_atom_site_refinement_flags_posn
_atom_site_refinement_flags_adp
_atom_site_refinement_flags_occupancy
_atom_site_disorder_assembly
_atom_site_disorder_group
B1 B 1.2294(4) 1.3737(5) 0.98015(19) 0.0611(14) Uani 1 1 d . . . . .
C1 C 1.2075(4) 0.5446(5) 0.82723(15) 0.0676(12) Uani 1 1 d . . . . .
C2 C 1.3226(4) 0.5390(5) 0.83174(17) 0.0879(15) Uani 1 1 d . . . . .
H2 H 1.3670 0.6125 0.8457 0.106 Uiso 1 1 calc R U . . .
C3 C 1.3701(5) 0.4244(7) 0.8155(2) 0.1060(19) Uani 1 1 d . . . . .
H3 H 1.4468 0.4208 0.8181 0.127 Uiso 1 1 calc R U . . .
C4 C 1.3053(6) 0.3163(7) 0.7957(2) 0.119(2) Uani 1 1 d . . . . .
H4 H 1.3381 0.2395 0.7844 0.142 Uiso 1 1 calc R U . . .
C5 C 1.1926(6) 0.3196(5) 0.79209(19) 0.1025(19) Uani 1 1 d . . . . .
H5 H 1.1504 0.2433 0.7794 0.123 Uiso 1 1 calc R U . . .
C6 C 1.1385(5) 0.4345(5) 0.80699(16) 0.0749(13) Uani 1 1 d . . . . .
C7 C 1.0184(4) 0.4444(5) 0.80092(16) 0.0725(13) Uani 1 1 d . . . . .
C8 C 0.9469(6) 0.3376(5) 0.77852(19) 0.0986(17) Uani 1 1 d . . . . .
H8 H 0.9784 0.2575 0.7692 0.118 Uiso 1 1 calc R U . . .
C9 C 0.8350(6) 0.3472(6) 0.7701(2) 0.109(2) Uani 1 1 d . . . . .
H9 H 0.7904 0.2752 0.7550 0.131 Uiso 1 1 calc R U . . .
C10 C 0.7878(5) 0.4637(6) 0.78404(19) 0.0893(15) Uani 1 1 d . . . . .
H10 H 0.7105 0.4705 0.7780 0.107 Uiso 1 1 calc R U . . .
C11 C 0.8509(4) 0.5699(5) 0.80643(16) 0.0728(13) Uani 1 1 d . . . . .
H11 H 0.8165 0.6483 0.8154 0.087 Uiso 1 1 calc R U . . .
C12 C 0.9675(4) 0.5624(4) 0.81611(15) 0.0630(12) Uani 1 1 d . . . . .
C13 C 1.0419(4) 0.6683(4) 0.83871(15) 0.0587(11) Uani 1 1 d . . . . .
C14 C 1.1546(4) 0.6622(5) 0.84342(15) 0.0608(12) Uani 1 1 d . . . . .
C15 C 1.1260(4) 0.8564(4) 0.87362(15) 0.0557(11) Uani 1 1 d . . . . .
C16 C 0.9165(3) 0.8482(4) 0.86251(16) 0.0572(11) Uani 1 1 d . . . . .
C17 C 0.8671(4) 0.9463(4) 0.82942(18) 0.0764(13) Uani 1 1 d . . . . .
H17 H 0.9044 0.9853 0.8061 0.092 Uiso 1 1 calc R U . . .
C18 C 0.7587(5) 0.9870(5) 0.8313(2) 0.0895(16) Uani 1 1 d D . . . .
H18 H 0.7236 1.0536 0.8087 0.107 Uiso 1 1 calc R U . . .
C19 C 0.7027(3) 0.9311(5) 0.8657(2) 0.0787(14) Uani 1 1 d D . . . .
C20 C 0.7562(4) 0.8375(5) 0.89855(19) 0.0794(14) Uani 1 1 d D . . . .
H20 H 0.7205 0.7999 0.9227 0.095 Uiso 1 1 calc R U . . .
C21 C 0.8620(4) 0.7963(4) 0.89716(17) 0.0699(13) Uani 1 1 d . . . . .
H21 H 0.8972 0.7313 0.9205 0.084 Uiso 1 1 calc R U . . .
C22 C 0.5790(6) 0.9671(9) 0.8670(4) 0.0994(18) Uani 0.671(17) 1 d D U P A 1
C23 C 0.5068(12) 0.9040(16) 0.8189(5) 0.128(5) Uani 0.671(17) 1 d D U P A 1
H23A H 0.4306 0.9314 0.8161 0.192 Uiso 0.671(17) 1 calc R U P A 1
H23B H 0.5119 0.8059 0.8209 0.192 Uiso 0.671(17) 1 calc R U P A 1
H23C H 0.5326 0.9351 0.7894 0.192 Uiso 0.671(17) 1 calc R U P A 1
C24 C 0.5408(10) 0.9128(16) 0.9139(4) 0.157(6) Uani 0.671(17) 1 d D U P A 1
H24A H 0.5909 0.9441 0.9441 0.236 Uiso 0.671(17) 1 calc R U P A 1
H24B H 0.5404 0.8144 0.9132 0.236 Uiso 0.671(17) 1 calc R U P A 1
H24C H 0.4669 0.9456 0.9137 0.236 Uiso 0.671(17) 1 calc R U P A 1
C25 C 0.5602(8) 1.1186(7) 0.8640(6) 0.116(4) Uani 0.671(17) 1 d D U P A 1
H25A H 0.4869 1.1388 0.8693 0.173 Uiso 0.671(17) 1 calc R U P A 1
H25B H 0.5669 1.1511 0.8310 0.173 Uiso 0.671(17) 1 calc R U P A 1
H25C H 0.6148 1.1632 0.8898 0.173 Uiso 0.671(17) 1 calc R U P A 1
C22' C 0.5853(7) 0.9704(15) 0.8603(6) 0.0994(18) Uani 0.329(17) 1 d D U P A 2
C23' C 0.511(2) 0.8496(18) 0.8421(10) 0.090(8) Uani 0.329(17) 1 d D U P A 2
H23D H 0.5178 0.8245 0.8083 0.135 Uiso 0.329(17) 1 calc R U P A 2
H23E H 0.4345 0.8739 0.8416 0.135 Uiso 0.329(17) 1 calc R U P A 2
H23F H 0.5318 0.7735 0.8647 0.135 Uiso 0.329(17) 1 calc R U P A 2
C24' C 0.570(2) 1.018(4) 0.9115(8) 0.169(12) Uani 0.329(17) 1 d D U P A 2
H24D H 0.6405 1.0153 0.9352 0.253 Uiso 0.329(17) 1 calc R U P A 2
H24E H 0.5183 0.9581 0.9232 0.253 Uiso 0.329(17) 1 calc R U P A 2
H24F H 0.5415 1.1094 0.9089 0.253 Uiso 0.329(17) 1 calc R U P A 2
C25' C 0.5563(19) 1.086(3) 0.8216(12) 0.178(12) Uani 0.329(17) 1 d D U P A 2
H25D H 0.6073 1.1608 0.8312 0.266 Uiso 0.329(17) 1 d R U P A 2
H25E H 0.4816 1.1170 0.8206 0.266 Uiso 0.329(17) 1 d R U P A 2
H25F H 0.5619 1.0533 0.7885 0.266 Uiso 0.329(17) 1 d R U P A 2
C26 C 1.1456(3) 0.9893(4) 0.89956(15) 0.0580(11) Uani 1 1 d . . . . .
C27 C 1.0835(4) 1.0395(5) 0.93129(19) 0.0806(14) Uani 1 1 d . . . . .
H27 H 1.0212 0.9910 0.9360 0.097 Uiso 1 1 calc R U . . .
C28 C 1.1105(4) 1.1611(5) 0.95688(18) 0.0790(14) Uani 1 1 d . . . . .
H28 H 1.0653 1.1933 0.9782 0.095 Uiso 1 1 calc R U . . .
C29 C 1.2032(3) 1.2369(4) 0.95180(15) 0.0591(11) Uani 1 1 d . . . . .
C30 C 1.2638(4) 1.1843(5) 0.9192(2) 0.0862(15) Uani 1 1 d . . . . .
H30 H 1.3257 1.2324 0.9137 0.103 Uiso 1 1 calc R U . . .
C31 C 1.2366(4) 1.0634(5) 0.89423(19) 0.0859(15) Uani 1 1 d . . . . .
H31 H 1.2814 1.0305 0.8729 0.103 Uiso 1 1 calc R U . . .
C32 C 1.2021(3) 1.5686(4) 1.02115(16) 0.0621(12) Uani 1 1 d . . . . .
C33 C 1.3232(4) 1.5626(4) 1.01502(17) 0.0660(12) Uani 1 1 d . . . . .
C34 C 1.1828(4) 1.6025(5) 1.07346(17) 0.0912(16) Uani 1 1 d . . . . .
H34A H 1.1049 1.5930 1.0736 0.137 Uiso 1 1 calc R U . . .
H34B H 1.2059 1.6951 1.0820 0.137 Uiso 1 1 calc R U . . .
H34C H 1.2252 1.5410 1.0980 0.137 Uiso 1 1 calc R U . . .
C35 C 1.1285(4) 1.6568(5) 0.98193(18) 0.0859(15) Uani 1 1 d . . . . .
H35A H 1.1424 1.6366 0.9488 0.129 Uiso 1 1 calc R U . . .
H35B H 1.1445 1.7516 0.9898 0.129 Uiso 1 1 calc R U . . .
H35C H 1.0517 1.6386 0.9822 0.129 Uiso 1 1 calc R U . . .
C36 C 1.3640(4) 1.6894(5) 0.9927(2) 0.0899(15) Uani 1 1 d . . . . .
H36A H 1.4429 1.6823 0.9947 0.135 Uiso 1 1 calc R U . . .
H36B H 1.3488 1.7683 1.0115 0.135 Uiso 1 1 calc R U . . .
H36C H 1.3263 1.6985 0.9577 0.135 Uiso 1 1 calc R U . . .
C37 C 1.4049(4) 1.5216(5) 1.06310(19) 0.0991(17) Uani 1 1 d . . . . .
H37A H 1.3811 1.4372 1.0758 0.149 Uiso 1 1 calc R U . . .
H37B H 1.4080 1.5920 1.0883 0.149 Uiso 1 1 calc R U . . .
H37C H 1.4776 1.5096 1.0557 0.149 Uiso 1 1 calc R U . . .
N1 N 1.0229(3) 0.7949(3) 0.85882(12) 0.0570(9) Uani 1 1 d . . . . .
N2 N 1.2069(3) 0.7796(4) 0.86403(12) 0.0614(10) Uani 1 1 d . . . . .
O1 O 1.1639(2) 1.4278(3) 1.00947(11) 0.0682(8) Uani 1 1 d . . . . .
O2 O 1.3208(2) 1.4506(3) 0.97893(11) 0.0743(9) Uani 1 1 d . . . . .

loop_
_atom_site_aniso_label
_atom_site_aniso_U_11
_atom_site_aniso_U_22
_atom_site_aniso_U_33
_atom_site_aniso_U_23
_atom_site_aniso_U_13
_atom_site_aniso_U_12
B1 0.054(3) 0.061(4) 0.066(4) -0.003(3) 0.006(3) -0.001(3)
C1 0.084(4) 0.065(3) 0.050(3) -0.007(2) 0.005(2) 0.017(3)
C2 0.093(4) 0.087(4) 0.079(4) -0.015(3) 0.008(3) 0.031(3)
C3 0.100(4) 0.122(5) 0.085(4) -0.032(4) -0.004(3) 0.039(4)
C4 0.147(6) 0.107(5) 0.085(4) -0.027(4) -0.014(4) 0.063(5)
C5 0.143(5) 0.071(4) 0.079(4) -0.021(3) -0.009(4) 0.032(4)
C6 0.111(4) 0.057(3) 0.050(3) -0.008(2) 0.001(3) 0.018(3)
C7 0.102(4) 0.062(3) 0.047(3) -0.005(2) 0.000(3) -0.001(3)
C8 0.143(5) 0.066(4) 0.083(4) -0.023(3) 0.016(4) -0.020(4)
C9 0.139(6) 0.084(5) 0.101(5) -0.023(4) 0.018(4) -0.043(4)
C10 0.102(4) 0.083(4) 0.077(4) -0.007(3) 0.004(3) -0.026(4)
C11 0.089(4) 0.065(3) 0.059(3) -0.001(3) 0.003(3) -0.016(3)
C12 0.086(4) 0.052(3) 0.047(3) 0.001(2) 0.004(2) -0.002(3)
C13 0.078(3) 0.047(3) 0.046(3) -0.004(2) 0.000(2) 0.005(3)
C14 0.069(3) 0.058(3) 0.051(3) 0.000(2) 0.002(2) 0.010(3)
C15 0.055(3) 0.056(3) 0.056(3) -0.002(2) 0.009(2) 0.004(3)
C16 0.059(3) 0.046(3) 0.061(3) 0.005(2) 0.002(2) 0.002(2)
C17 0.090(4) 0.056(3) 0.078(3) 0.007(3) 0.004(3) 0.003(3)
C18 0.090(4) 0.060(3) 0.103(4) 0.008(3) -0.016(3) 0.023(3)
C19 0.058(3) 0.062(3) 0.107(4) -0.009(3) -0.002(3) 0.006(3)
C20 0.061(3) 0.081(4) 0.094(4) 0.004(3) 0.011(3) 0.005(3)
C21 0.063(3) 0.067(3) 0.073(3) 0.010(3) 0.000(3) 0.008(3)
C22 0.072(3) 0.093(4) 0.124(5) -0.007(4) 0.000(3) 0.014(3)
C23 0.069(7) 0.161(12) 0.145(10) -0.027(9) -0.001(7) -0.019(8)
C24 0.117(9) 0.188(12) 0.187(11) 0.081(9) 0.080(8) 0.063(8)
C25 0.096(6) 0.083(6) 0.169(11) -0.021(6) 0.031(7) 0.036(5)
C22' 0.072(3) 0.093(4) 0.124(5) -0.007(4) 0.000(3) 0.014(3)
C23' 0.046(9) 0.080(12) 0.138(17) -0.024(11) 0.007(11) -0.017(9)
C24' 0.110(15) 0.19(2) 0.21(2) -0.075(16) 0.037(14) 0.018(15)
C25' 0.116(15) 0.183(19) 0.23(2) -0.047(17) 0.019(15) 0.041(14)
C26 0.058(3) 0.052(3) 0.064(3) -0.011(2) 0.012(2) 0.002(2)
C27 0.076(3) 0.070(3) 0.101(4) -0.031(3) 0.030(3) -0.020(3)
C28 0.070(3) 0.080(4) 0.093(4) -0.030(3) 0.030(3) -0.009(3)
C29 0.059(3) 0.054(3) 0.064(3) -0.012(2) 0.012(2) -0.002(2)
C30 0.070(3) 0.074(4) 0.122(4) -0.034(3) 0.038(3) -0.022(3)
C31 0.071(3) 0.077(4) 0.119(4) -0.038(3) 0.041(3) -0.013(3)
C32 0.068(3) 0.052(3) 0.067(3) -0.005(2) 0.017(2) 0.003(2)
C33 0.066(3) 0.059(3) 0.070(3) -0.011(3) 0.007(2) 0.002(2)
C34 0.116(4) 0.086(4) 0.077(4) -0.013(3) 0.035(3) -0.003(3)
C35 0.083(3) 0.081(3) 0.092(4) 0.014(3) 0.015(3) 0.018(3)
C36 0.086(3) 0.072(3) 0.115(4) -0.006(3) 0.027(3) -0.019(3)
C37 0.088(4) 0.090(4) 0.105(4) -0.017(3) -0.012(3) 0.012(3)
N1 0.055(2) 0.050(2) 0.063(2) -0.0073(18) 0.0060(17) 0.0029(19)
N2 0.065(2) 0.058(2) 0.061(2) -0.0085(19) 0.0110(18) 0.005(2)
O1 0.0688(19) 0.058(2) 0.082(2) -0.0123(16) 0.0253(16) -0.0052(15)
O2 0.069(2) 0.066(2) 0.090(2) -0.0240(18) 0.0226(16) -0.0084(17)

loop_
_atom_type_symbol
_atom_type_description
_atom_type_scat_dispersion_real
_atom_type_scat_dispersion_imag
_atom_type_scat_source
C C 0.0033 0.0016 'International Tables Vol C Tables 4.2.6.8 and 6.1.1.4'
H H 0.0000 0.0000 'International Tables Vol C Tables 4.2.6.8 and 6.1.1.4'
N N 0.0061 0.0033 'International Tables Vol C Tables 4.2.6.8 and 6.1.1.4'
O O 0.0106 0.0060 'International Tables Vol C Tables 4.2.6.8 and 6.1.1.4'
B B 0.0013 0.0007 'International Tables Vol C Tables 4.2.6.8 and 6.1.1.4'

loop_
_geom_angle_atom_site_label_1
_geom_angle_atom_site_label_2
_geom_angle_atom_site_label_3
_geom_angle
O1 B1 O2 113.3(4)
O1 B1 C29 122.8(4)
O2 B1 C29 123.8(4)
C2 C1 C6 121.4(4)
C2 C1 C14 121.4(5)
C6 C1 C14 117.2(5)
C3 C2 C1 119.6(5)
C3 C2 H2 120.2
C1 C2 H2 120.2
C4 C3 C2 120.3(6)
C4 C3 H3 119.9
C2 C3 H3 119.9
C3 C4 C5 120.6(5)
C3 C4 H4 119.7
C5 C4 H4 119.7
C4 C5 C6 122.1(6)
C4 C5 H5 119.0
C6 C5 H5 119.0
C5 C6 C1 116.0(5)
C5 C6 C7 123.4(5)
C1 C6 C7 120.5(4)
C12 C7 C8 116.9(5)
C12 C7 C6 121.5(4)
C8 C7 C6 121.6(5)
C9 C8 C7 122.6(5)
C9 C8 H8 118.7
C7 C8 H8 118.7
C8 C9 C10 119.3(5)
C8 C9 H9 120.4
C10 C9 H9 120.4
C11 C10 C9 121.5(5)
C11 C10 H10 119.2
C9 C10 H10 119.2
C10 C11 C12 120.5(5)
C10 C11 H11 119.7
C12 C11 H11 119.7
C11 C12 C7 119.1(4)
C11 C12 C13 125.3(4)
C7 C12 C13 115.6(4)
C14 C13 N1 104.7(4)
C14 C13 C12 123.6(4)
N1 C13 C12 131.7(4)
C13 C14 N2 112.4(4)
C13 C14 C1 121.5(4)
N2 C14 C1 126.1(4)
N2 C15 N1 112.4(3)
N2 C15 C26 122.8(4)
N1 C15 C26 124.7(4)
C21 C16 C17 119.8(4)
C21 C16 N1 120.1(4)
C17 C16 N1 120.0(4)
C16 C17 C18 118.2(5)
C16 C17 H17 120.9
C18 C17 H17 120.9
C19 C18 C17 121.6(4)
C19 C18 H18 119.2
C17 C18 H18 119.2
C20 C19 C18 117.9(4)
C20 C19 C22' 125.3(7)
C18 C19 C22' 116.5(6)
C20 C19 C22 118.8(6)
C18 C19 C22 123.2(6)
C19 C20 C21 121.3(5)
C19 C20 H20 119.4
C21 C20 H20 119.4
C16 C21 C20 121.2(4)
C16 C21 H21 119.4
C20 C21 H21 119.4
C25 C22 C24 108.5(7)
C25 C22 C23 107.3(7)
C24 C22 C23 109.3(7)
C25 C22 C19 111.1(6)
C24 C22 C19 113.9(7)
C23 C22 C19 106.5(8)
C22 C23 H23A 109.5
C22 C23 H23B 109.5
H23A C23 H23B 109.5
C22 C23 H23C 109.5
H23A C23 H23C 109.5
H23B C23 H23C 109.5
C22 C24 H24A 109.5
C22 C24 H24B 109.5
H24A C24 H24B 109.5
C22 C24 H24C 109.5
H24A C24 H24C 109.5
H24B C24 H24C 109.5
C22 C25 H25A 109.5
C22 C25 H25B 109.5
H25A C25 H25B 109.5
C22 C25 H25C 109.5
H25A C25 H25C 109.5
H25B C25 H25C 109.5
C19 C22' C24' 107.3(14)
C19 C22' C23' 110.1(14)
C24' C22' C23' 110.6(10)
C19 C22' C25' 110.2(12)
C24' C22' C25' 110.0(10)
C23' C22' C25' 108.7(9)
C22' C23' H23D 109.5
C22' C23' H23E 109.5
H23D C23' H23E 109.5
C22' C23' H23F 109.5
H23D C23' H23F 109.5
H23E C23' H23F 109.5
C22' C24' H24D 109.5
C22' C24' H24E 109.5
H24D C24' H24E 109.5
C22' C24' H24F 109.5
H24D C24' H24F 109.5
H24E C24' H24F 109.5
C22' C25' H25D 109.5
C22' C25' H25E 109.6
H25D C25' H25E 109.5
C22' C25' H25F 109.4
H25D C25' H25F 109.5
H25E C25' H25F 109.5
C27 C26 C31 117.2(4)
C27 C26 C15 124.2(4)
C31 C26 C15 118.4(4)
C26 C27 C28 121.3(4)
C26 C27 H27 119.3
C28 C27 H27 119.3
C27 C28 C29 121.8(4)
C27 C28 H28 119.1
C29 C28 H28 119.1
C30 C29 C28 115.6(4)
C30 C29 B1 124.0(4)
C28 C29 B1 120.4(4)
C29 C30 C31 122.1(4)
C29 C30 H30 119.0
C31 C30 H30 119.0
C26 C31 C30 122.0(4)
C26 C31 H31 119.0
C30 C31 H31 119.0
O1 C32 C35 105.7(3)
O1 C32 C34 107.4(3)
C35 C32 C34 109.7(4)
O1 C32 C33 102.4(3)
C35 C32 C33 113.6(4)
C34 C32 C33 117.0(4)
O2 C33 C36 108.4(4)
O2 C33 C37 106.6(3)
C36 C33 C37 109.9(4)
O2 C33 C32 102.4(3)
C36 C33 C32 115.0(4)
C37 C33 C32 113.8(4)
C32 C34 H34A 109.5
C32 C34 H34B 109.5
H34A C34 H34B 109.5
C32 C34 H34C 109.5
H34A C34 H34C 109.5
H34B C34 H34C 109.5
C32 C35 H35A 109.5
C32 C35 H35B 109.5
H35A C35 H35B 109.5
C32 C35 H35C 109.5
H35A C35 H35C 109.5
H35B C35 H35C 109.5
C33 C36 H36A 109.5
C33 C36 H36B 109.5
H36A C36 H36B 109.5
C33 C36 H36C 109.5
H36A C36 H36C 109.5
H36B C36 H36C 109.5
C33 C37 H37A 109.5
C33 C37 H37B 109.5
H37A C37 H37B 109.5
C33 C37 H37C 109.5
H37A C37 H37C 109.5
H37B C37 H37C 109.5
C15 N1 C13 106.3(3)
C15 N1 C16 128.1(3)
C13 N1 C16 125.6(3)
C15 N2 C14 104.3(3)
B1 O1 C32 106.9(3)
B1 O2 C33 107.5(3)

loop_
_geom_bond_atom_site_label_1
_geom_bond_atom_site_label_2
_geom_bond_distance
B1 O1 1.344(5)
B1 O2 1.356(5)
B1 C29 1.537(6)
C1 C2 1.392(6)
C1 C6 1.405(6)
C1 C14 1.430(6)
C2 C3 1.374(6)
C2 H2 0.9300
C3 C4 1.360(7)
C3 H3 0.9300
C4 C5 1.366(7)
C4 H4 0.9300
C5 C6 1.403(6)
C5 H5 0.9300
C6 C7 1.451(6)
C7 C12 1.411(6)
C7 C8 1.412(6)
C8 C9 1.347(7)
C8 H8 0.9300
C9 C10 1.362(7)
C9 H9 0.9300
C10 C11 1.357(6)
C10 H10 0.9300
C11 C12 1.400(6)
C11 H11 0.9300
C12 C13 1.427(6)
C13 C14 1.363(5)
C13 N1 1.387(5)
C14 N2 1.372(5)
C15 N2 1.312(4)
C15 N1 1.381(5)
C15 C26 1.468(5)
C16 C21 1.352(5)
C16 C17 1.358(5)
C16 N1 1.427(5)
C17 C18 1.400(6)
C17 H17 0.9300
C18 C19 1.374(6)
C18 H18 0.9300
C19 C20 1.340(6)
C19 C22' 1.468(7)
C19 C22 1.565(7)
C20 C21 1.367(5)
C20 H20 0.9300
C21 H21 0.9300
C22 C25 1.496(8)
C22 C24 1.527(8)
C22 C23 1.533(8)
C23 H23A 0.9600
C23 H23B 0.9600
C23 H23C 0.9600
C24 H24A 0.9600
C24 H24B 0.9600
C24 H24C 0.9600
C25 H25A 0.9600
C25 H25B 0.9600
C25 H25C 0.9600
C22' C24' 1.498(10)
C22' C23' 1.510(10)
C22' C25' 1.524(10)
C23' H23D 0.9600
C23' H23E 0.9600
C23' H23F 0.9600
C24' H24D 0.9600
C24' H24E 0.9600
C24' H24F 0.9600
C25' H25D 0.9600
C25' H25E 0.9600
C25' H25F 0.9600
C26 C27 1.348(6)
C26 C31 1.362(5)
C27 C28 1.376(6)
C27 H27 0.9300
C28 C29 1.387(5)
C28 H28 0.9300
C29 C30 1.362(5)
C30 C31 1.363(6)
C30 H30 0.9300
C31 H31 0.9300
C32 O1 1.464(4)
C32 C35 1.505(5)
C32 C34 1.508(6)
C32 C33 1.531(6)
C33 O2 1.456(4)
C33 C36 1.505(6)
C33 C37 1.511(6)
C34 H34A 0.9600
C34 H34B 0.9600
C34 H34C 0.9600
C35 H35A 0.9600
C35 H35B 0.9600
C35 H35C 0.9600
C36 H36A 0.9600
C36 H36B 0.9600
C36 H36C 0.9600
C37 H37A 0.9600
C37 H37B 0.9600
C37 H37C 0.9600

loop_
_geom_torsion_atom_site_label_1
_geom_torsion_atom_site_label_2
_geom_torsion_atom_site_label_3
_geom_torsion_atom_site_label_4
_geom_torsion
C6 C1 C2 C3 0.9(7)
C14 C1 C2 C3 -179.7(4)
C1 C2 C3 C4 -0.7(8)
C2 C3 C4 C5 -0.6(9)
C3 C4 C5 C6 2.0(9)
C4 C5 C6 C1 -1.8(7)
C4 C5 C6 C7 176.3(5)
C2 C1 C6 C5 0.4(7)
C14 C1 C6 C5 -179.1(4)
C2 C1 C6 C7 -177.8(4)
C14 C1 C6 C7 2.8(6)
C5 C6 C7 C12 -179.5(4)
C1 C6 C7 C12 -1.5(6)
C5 C6 C7 C8 -0.9(7)
C1 C6 C7 C8 177.0(4)
C12 C7 C8 C9 2.1(8)
C6 C7 C8 C9 -176.6(5)
C7 C8 C9 C10 -0.5(9)
C8 C9 C10 C11 -0.4(9)
C9 C10 C11 C12 -0.2(7)
C10 C11 C12 C7 1.8(6)
C10 C11 C12 C13 179.0(4)
C8 C7 C12 C11 -2.6(6)
C6 C7 C12 C11 176.0(4)
C8 C7 C12 C13 179.9(4)
C6 C7 C12 C13 -1.5(6)
C11 C12 C13 C14 -173.9(4)
C7 C12 C13 C14 3.4(6)
C11 C12 C13 N1 4.2(7)
C7 C12 C13 N1 -178.4(4)
N1 C13 C14 N2 -1.7(5)
C12 C13 C14 N2 176.9(3)
N1 C13 C14 C1 179.2(4)
C12 C13 C14 C1 -2.2(6)
C2 C1 C14 C13 179.5(4)
C6 C1 C14 C13 -1.0(6)
C2 C1 C14 N2 0.6(7)
C6 C1 C14 N2 -179.9(4)
C21 C16 C17 C18 -2.2(6)
N1 C16 C17 C18 174.3(4)
C16 C17 C18 C19 0.5(7)
C17 C18 C19 C20 1.4(7)
C17 C18 C19 C22' -173.3(9)
C17 C18 C19 C22 -176.1(6)
C18 C19 C20 C21 -1.5(7)
C22' C19 C20 C21 172.6(9)
C22 C19 C20 C21 176.1(5)
C17 C16 C21 C20 2.1(7)
N1 C16 C21 C20 -174.4(4)
C19 C20 C21 C16 -0.2(7)
C20 C19 C22 C25 135.6(8)
C18 C19 C22 C25 -46.9(11)
C20 C19 C22 C24 12.7(11)
C18 C19 C22 C24 -169.8(8)
C20 C19 C22 C23 -107.9(9)
C18 C19 C22 C23 69.6(10)
C20 C19 C22' C24' 56.7(18)
C18 C19 C22' C24' -129.0(14)
C20 C19 C22' C23' -63.7(17)
C18 C19 C22' C23' 110.5(13)
C20 C19 C22' C25' 176.4(14)
C18 C19 C22' C25' -9.4(17)
N2 C15 C26 C27 -146.3(4)
N1 C15 C26 C27 30.5(6)
N2 C15 C26 C31 29.1(6)
N1 C15 C26 C31 -154.1(4)
C31 C26 C27 C28 0.5(7)
C15 C26 C27 C28 175.9(4)
C26 C27 C28 C29 -0.7(7)
C27 C28 C29 C30 1.3(7)
C27 C28 C29 B1 178.8(4)
O1 B1 C29 C30 175.4(4)
O2 B1 C29 C30 -5.8(7)
O1 B1 C29 C28 -1.9(7)
O2 B1 C29 C28 177.0(4)
C28 C29 C30 C31 -1.6(7)
B1 C29 C30 C31 -179.0(5)
C27 C26 C31 C30 -0.9(7)
C15 C26 C31 C30 -176.6(4)
C29 C30 C31 C26 1.5(8)
O1 C32 C33 O2 26.4(4)
C35 C32 C33 O2 -87.0(4)
C34 C32 C33 O2 143.6(4)
O1 C32 C33 C36 143.7(4)
C35 C32 C33 C36 30.3(5)
C34 C32 C33 C36 -99.1(5)
O1 C32 C33 C37 -88.2(4)
C35 C32 C33 C37 158.3(4)
C34 C32 C33 C37 28.9(5)
N2 C15 N1 C13 0.6(4)
C26 C15 N1 C13 -176.5(4)
N2 C15 N1 C16 -179.0(4)
C26 C15 N1 C16 4.0(6)
C14 C13 N1 C15 0.7(4)
C12 C13 N1 C15 -177.7(4)
C14 C13 N1 C16 -179.7(4)
C12 C13 N1 C16 1.8(7)
C21 C16 N1 C15 -108.0(5)
C17 C16 N1 C15 75.5(5)
C21 C16 N1 C13 72.5(5)
C17 C16 N1 C13 -104.0(5)
N1 C15 N2 C14 -1.6(4)
C26 C15 N2 C14 175.5(4)
C13 C14 N2 C15 2.1(5)
C1 C14 N2 C15 -178.9(4)
O2 B1 O1 C32 12.5(5)
C29 B1 O1 C32 -168.6(4)
C35 C32 O1 B1 95.0(4)
C34 C32 O1 B1 -147.9(4)
C33 C32 O1 B1 -24.1(4)
O1 B1 O2 C33 5.8(5)
C29 B1 O2 C33 -173.2(4)
C36 C33 O2 B1 -142.2(4)
C37 C33 O2 B1 99.5(4)
C32 C33 O2 B1 -20.3(4)
